data_4086099
loop_
_publ_author_name
'Tschersich, Carolin'
'Braun, Beatrice'
'Herwig, Christian'
'Limberg, Christian'

_publ_section_title
;
 PBiP Pincer Complexes of Platinum, Palladium, and Iridium Featuring
 Metal--Metal Bonds Synthesized by Oxidative Addition of Bismuth--Halide
 Bonds
;
_journal_issue 15
_journal_name_full Organometallics
_journal_page_first 3782
_journal_paper_doi 10.1021/acs.organomet.5b00439
_journal_volume 34
_journal_year 2015
_chemical_formula_moiety 'C41 H35 Bi Cl Ir O2 P2'
_chemical_formula_sum 'C41 H35 Bi Cl Ir O2 P2'
_chemical_formula_weight 1058.26
_chemical_name_systematic
; 
 ? 
;
_space_group_IT_number 14
_symmetry_cell_setting monoclinic
_symmetry_space_group_name_Hall '-P 2ybc'
_symmetry_space_group_name_H-M 'P 1 21/c 1'
_atom_sites_solution_hydrogens geom
_atom_sites_solution_primary direct
_atom_sites_solution_secondary difmap
_audit_creation_method SHELXL-97
_cell_angle_alpha 90.00
_cell_angle_beta 106.173(3)
_cell_angle_gamma 90.00
_cell_formula_units_Z 4
_cell_length_a 10.9535(5)
_cell_length_b 19.1129(8)
_cell_length_c 18.0177(8)
_cell_measurement_reflns_used 29143
_cell_measurement_temperature 100(2)
_cell_measurement_theta_max 27.70
_cell_measurement_theta_min 3.31
_cell_volume 3622.8(3)
_computing_cell_refinement 'X-AREA (Stoe & Cie, 2002)'
_computing_data_collection 'X-AREA (Stoe & Cie, 2002)'
_computing_data_reduction 'X-RED (Stoe & Cie, 2002)'
_computing_structure_refinement 'SHELXL97 (Sheldrick, 1997)'
_computing_structure_solution 'SHELXS97 (Sheldrick, 1997)'
_diffrn_ambient_temperature 100(2)
_diffrn_measured_fraction_theta_full 0.980
_diffrn_measured_fraction_theta_max 0.980
_diffrn_measurement_device_type 'STOE IPDS2theta'
_diffrn_measurement_method 'rotation method'
_diffrn_radiation_monochromator graphite
_diffrn_radiation_source 'fine-focus sealed tube'
_diffrn_radiation_type MoK\a
_diffrn_radiation_wavelength 0.71073
_diffrn_reflns_av_R_equivalents 0.0931
_diffrn_reflns_av_sigmaI/netI 0.0682
_diffrn_reflns_limit_h_max 14
_diffrn_reflns_limit_h_min -14
_diffrn_reflns_limit_k_max 24
_diffrn_reflns_limit_k_min -24
_diffrn_reflns_limit_l_max 23
_diffrn_reflns_limit_l_min -22
_diffrn_reflns_number 28327
_diffrn_reflns_theta_full 27.45
_diffrn_reflns_theta_max 27.45
_diffrn_reflns_theta_min 3.31
_diffrn_standards_decay_% 'no decay'
_exptl_absorpt_coefficient_mu 8.718
_exptl_absorpt_correction_T_max 0.7218
_exptl_absorpt_correction_T_min 0.1454
_exptl_absorpt_correction_type multi-scan
_exptl_absorpt_process_details 'Spek, 2003'
_exptl_crystal_colour 'light yellow'
_exptl_crystal_density_diffrn 1.940
_exptl_crystal_density_method 'not measured'
_exptl_crystal_description rod
_exptl_crystal_F_000 2016
_exptl_crystal_size_max 0.36
_exptl_crystal_size_mid 0.08
_exptl_crystal_size_min 0.04
_refine_diff_density_max 2.129
_refine_diff_density_min -4.753
_refine_diff_density_rms 0.226
_refine_ls_extinction_method none
_refine_ls_goodness_of_fit_ref 0.975
_refine_ls_hydrogen_treatment constr
_refine_ls_matrix_type full
_refine_ls_number_parameters 435
_refine_ls_number_reflns 8114
_refine_ls_number_restraints 0
_refine_ls_restrained_S_all 0.975
_refine_ls_R_factor_all 0.0794
_refine_ls_R_factor_gt 0.0593
_refine_ls_shift/su_max 0.001
_refine_ls_shift/su_mean 0.000
_refine_ls_structure_factor_coef Fsqd
_refine_ls_weighting_details 'calc w=1/[\s^2^(Fo^2^)+(0.1000P)^2^+0.0000P] where P=(Fo^2^+2Fc^2^)/3'
_refine_ls_weighting_scheme calc
_refine_ls_wR_factor_gt 0.1458
_refine_ls_wR_factor_ref 0.1590
_reflns_number_gt 6088
_reflns_number_total 8114
_reflns_threshold_expression >2sigma(I)
_cod_data_source_file om5b00439_si_005.cif
_cod_data_source_block ct270
_cod_depositor_comments
;
The following automatic conversions were performed:

'_symmetry_cell_setting' value 'Monoclinic' changed to 'monoclinic'
according to
/usr/data/users/saulius/crontab/automatic-downloads/rss-feeds/ACS/lib/dictionaries/cif_core.dic
dictionary named 'cif_core.dic' version 2.4.2 from 2011-04-26.

Automatic conversion script
Id: cif_fix_values 3271 2015-04-21 07:52:19Z andrius 

 Adding full bibliography for 4086097--4086102.cif.
;
_cod_original_sg_symbol_H-M P21/c
_cod_database_code 4086099

loop_
_symmetry_equiv_pos_as_xyz
'x, y, z'
'-x, y+1/2, -z+1/2'
'-x, -y, -z'
'x, -y-1/2, z-1/2'

loop_
_atom_site_label
_atom_site_type_symbol
_atom_site_fract_x
_atom_site_fract_y
_atom_site_fract_z
_atom_site_U_iso_or_equiv
_atom_site_adp_type
_atom_site_occupancy
_atom_site_symmetry_multiplicity
_atom_site_calc_flag
_atom_site_refinement_flags
Bi1 Bi 0.34992(4) 0.220950(18) -0.07779(2) 0.04489(12) Uani 1 1 d .
Ir1 Ir 0.36583(4) 0.312674(18) 0.03492(2) 0.04325(12) Uani 1 1 d .
Cl1 Cl 0.5811(3) 0.33096(12) 0.02923(16) 0.0484(5) Uani 1 1 d .
P1 P 0.1579(3) 0.29240(13) 0.01933(17) 0.0452(5) Uani 1 1 d .
P2 P 0.4438(3) 0.22501(12) 0.11958(17) 0.0440(5) Uani 1 1 d .
O1 O 0.3952(8) 0.3950(4) 0.1207(5) 0.0510(17) Uani 1 1 d .
O2 O 0.3202(8) 0.3887(4) -0.0509(5) 0.0529(17) Uani 1 1 d .
C1 C 0.1133(10) 0.2015(5) -0.0061(6) 0.047(2) Uani 1 1 d .
C2 C 0.1828(11) 0.1667(5) -0.0485(7) 0.050(2) Uani 1 1 d .
C3 C 0.1428(10) 0.0991(5) -0.0771(6) 0.046(2) Uani 1 1 d .
H3 H 0.1868 0.0757 -0.1069 0.055 Uiso 1 1 calc R
C4 C 0.0401(12) 0.0674(5) -0.0616(7) 0.053(2) Uani 1 1 d .
H4 H 0.0140 0.0232 -0.0814 0.063 Uiso 1 1 calc R
C5 C -0.0240(11) 0.1019(6) -0.0164(7) 0.056(3) Uani 1 1 d .
H5 H -0.0933 0.0805 -0.0054 0.067 Uiso 1 1 calc R
C6 C 0.0138(12) 0.1681(6) 0.0129(7) 0.054(3) Uani 1 1 d .
H6 H -0.0276 0.1900 0.0451 0.065 Uiso 1 1 calc R
C7 C 0.0563(11) 0.3401(5) -0.0628(6) 0.048(2) Uani 1 1 d .
C8 C 0.0379(12) 0.4120(6) -0.0559(7) 0.054(2) Uani 1 1 d .
H8 H 0.0762 0.4346 -0.0096 0.065 Uiso 1 1 calc R
C9 C -0.0361(12) 0.4493(6) -0.1170(8) 0.059(3) Uani 1 1 d .
H9 H -0.0486 0.4969 -0.1115 0.070 Uiso 1 1 calc R
C10 C -0.0932(12) 0.4162(7) -0.1877(7) 0.059(3) Uani 1 1 d .
H10 H -0.1424 0.4419 -0.2291 0.071 Uiso 1 1 calc R
C11 C -0.0758(12) 0.3449(6) -0.1954(7) 0.057(3) Uani 1 1 d .
H11 H -0.1143 0.3226 -0.2418 0.068 Uiso 1 1 calc R
C12 C -0.0009(11) 0.3070(6) -0.1336(7) 0.050(2) Uani 1 1 d .
H12 H 0.0115 0.2594 -0.1391 0.061 Uiso 1 1 calc R
C13 C 0.0874(12) 0.3195(6) 0.0958(7) 0.051(2) Uani 1 1 d .
C14 C -0.0457(11) 0.3184(6) 0.0831(7) 0.052(2) Uani 1 1 d .
H14 H -0.1005 0.3054 0.0357 0.063 Uiso 1 1 calc R
C15 C -0.0915(13) 0.3382(6) 0.1463(8) 0.061(3) Uani 1 1 d .
H15 H -0.1786 0.3365 0.1401 0.073 Uiso 1 1 calc R
C16 C -0.0154(13) 0.3591(7) 0.2145(7) 0.060(3) Uani 1 1 d .
H16 H -0.0498 0.3723 0.2542 0.072 Uiso 1 1 calc R
C17 C 0.1153(12) 0.3610(6) 0.2256(6) 0.056(3) Uani 1 1 d .
H17 H 0.1685 0.3753 0.2730 0.067 Uiso 1 1 calc R
C18 C 0.1666(11) 0.3417(6) 0.1669(7) 0.054(3) Uani 1 1 d .
H18 H 0.2541 0.3434 0.1746 0.065 Uiso 1 1 calc R
C19 C 0.5394(10) 0.1639(5) 0.0798(6) 0.043(2) Uani 1 1 d .
C20 C 0.4980(10) 0.1507(5) 0.0005(6) 0.046(2) Uani 1 1 d .
C21 C 0.5575(12) 0.0974(5) -0.0300(7) 0.052(2) Uani 1 1 d .
H21 H 0.5301 0.0874 -0.0826 0.062 Uiso 1 1 calc R
C22 C 0.6552(12) 0.0601(6) 0.0168(8) 0.056(3) Uani 1 1 d .
H22 H 0.6937 0.0245 -0.0039 0.067 Uiso 1 1 calc R
C23 C 0.6973(11) 0.0752(6) 0.0952(7) 0.055(3) Uani 1 1 d .
H23 H 0.7657 0.0506 0.1265 0.066 Uiso 1 1 calc R
C24 C 0.6387(11) 0.1263(5) 0.1272(7) 0.053(2) Uani 1 1 d .
H24 H 0.6657 0.1353 0.1800 0.063 Uiso 1 1 calc R
C25 C 0.5469(9) 0.2513(5) 0.2139(6) 0.043(2) Uani 1 1 d .
C26 C 0.6112(10) 0.3156(5) 0.2235(7) 0.049(2) Uani 1 1 d .
H26 H 0.5998 0.3458 0.1816 0.058 Uiso 1 1 calc R
C27 C 0.6918(10) 0.3349(6) 0.2949(7) 0.053(3) Uani 1 1 d .
H27 H 0.7357 0.3771 0.3006 0.064 Uiso 1 1 calc R
C28 C 0.7061(12) 0.2898(6) 0.3583(7) 0.056(3) Uani 1 1 d .
H28 H 0.7581 0.3027 0.4066 0.068 Uiso 1 1 calc R
C29 C 0.6442(12) 0.2272(6) 0.3495(6) 0.053(2) Uani 1 1 d .
H29 H 0.6544 0.1976 0.3918 0.064 Uiso 1 1 calc R
C30 C 0.5661(11) 0.2073(6) 0.2780(6) 0.050(2) Uani 1 1 d .
H30 H 0.5257 0.1640 0.2726 0.060 Uiso 1 1 calc R
C31 C 0.3365(10) 0.1636(5) 0.1473(6) 0.047(2) Uani 1 1 d .
C32 C 0.3174(11) 0.0956(5) 0.1179(6) 0.048(2) Uani 1 1 d .
H32 H 0.3589 0.0801 0.0824 0.058 Uiso 1 1 calc R
C33 C 0.2355(12) 0.0514(6) 0.1421(7) 0.055(3) Uani 1 1 d .
H33 H 0.2220 0.0064 0.1218 0.066 Uiso 1 1 calc R
C34 C 0.1735(12) 0.0721(6) 0.1954(7) 0.059(3) Uani 1 1 d .
H34 H 0.1179 0.0418 0.2101 0.070 Uiso 1 1 calc R
C35 C 0.1955(13) 0.1386(6) 0.2266(7) 0.057(3) Uani 1 1 d .
H35 H 0.1551 0.1527 0.2632 0.068 Uiso 1 1 calc R
C36 C 0.2762(10) 0.1845(6) 0.2046(7) 0.050(2) Uani 1 1 d .
H36 H 0.2912 0.2287 0.2269 0.060 Uiso 1 1 calc R
C37 C 0.3837(12) 0.4588(5) 0.1041(7) 0.054(3) Uani 1 1 d .
C38 C 0.3532(12) 0.4896(5) 0.0315(7) 0.055(3) Uani 1 1 d .
H38 H 0.3514 0.5382 0.0299 0.066 Uiso 1 1 calc R
C39 C 0.3246(11) 0.4544(5) -0.0405(7) 0.052(2) Uani 1 1 d .
C40 C 0.2959(13) 0.4972(6) -0.1123(8) 0.062(3) Uani 1 1 d .
H40A H 0.3156 0.4708 -0.1528 0.093 Uiso 1 1 calc R
H40B H 0.3462 0.5391 -0.1029 0.093 Uiso 1 1 calc R
H40C H 0.2073 0.5094 -0.1275 0.093 Uiso 1 1 calc R
C41 C 0.4069(15) 0.5061(6) 0.1749(8) 0.069(3) Uani 1 1 d .
H41A H 0.3486 0.4940 0.2040 0.103 Uiso 1 1 calc R
H41B H 0.3940 0.5540 0.1586 0.103 Uiso 1 1 calc R
H41C H 0.4925 0.5000 0.2066 0.103 Uiso 1 1 calc R

loop_
_atom_site_aniso_label
_atom_site_aniso_U_11
_atom_site_aniso_U_22
_atom_site_aniso_U_33
_atom_site_aniso_U_23
_atom_site_aniso_U_13
_atom_site_aniso_U_12
Bi1 0.0454(2) 0.03578(18) 0.0561(2) -0.00103(14) 0.01847(16) -0.00205(14)
Ir1 0.0419(2) 0.03319(18) 0.0568(2) -0.00075(14) 0.01743(16) -0.00086(14)
Cl1 0.0463(13) 0.0397(10) 0.0626(14) -0.0033(10) 0.0208(11) -0.0044(10)
P1 0.0411(13) 0.0385(11) 0.0588(14) 0.0005(10) 0.0185(11) -0.0006(10)
P2 0.0436(13) 0.0340(10) 0.0575(14) -0.0016(10) 0.0193(11) -0.0016(10)
O1 0.055(4) 0.037(3) 0.065(4) -0.003(3) 0.023(4) -0.002(3)
O2 0.055(5) 0.039(3) 0.066(5) -0.001(3) 0.019(4) -0.005(3)
C1 0.044(5) 0.037(4) 0.058(6) 0.000(4) 0.010(5) -0.005(4)
C2 0.051(6) 0.036(4) 0.060(6) 0.001(4) 0.012(5) -0.006(4)
C3 0.044(5) 0.033(4) 0.058(6) -0.001(4) 0.009(4) 0.001(4)
C4 0.056(6) 0.040(5) 0.063(6) 0.000(4) 0.016(5) -0.004(5)
C5 0.045(6) 0.047(5) 0.076(7) 0.016(5) 0.016(5) -0.002(5)
C6 0.051(6) 0.050(5) 0.063(6) 0.016(5) 0.018(5) 0.010(5)
C7 0.050(6) 0.041(5) 0.055(6) -0.002(4) 0.017(5) -0.005(4)
C8 0.056(6) 0.043(5) 0.062(6) -0.004(5) 0.015(5) 0.006(5)
C9 0.056(7) 0.045(5) 0.078(8) 0.005(5) 0.025(6) 0.013(5)
C10 0.049(6) 0.067(7) 0.062(7) 0.009(5) 0.014(5) 0.009(5)
C11 0.050(6) 0.058(6) 0.068(7) -0.003(5) 0.024(5) 0.001(5)
C12 0.046(6) 0.047(5) 0.061(6) 0.002(4) 0.019(5) 0.004(5)
C13 0.052(6) 0.048(5) 0.056(6) -0.001(4) 0.021(5) 0.009(5)
C14 0.048(6) 0.052(5) 0.057(6) -0.000(5) 0.014(5) 0.006(5)
C15 0.052(7) 0.057(6) 0.077(8) -0.004(6) 0.025(6) 0.007(5)
C16 0.061(7) 0.064(7) 0.058(6) -0.008(5) 0.023(6) 0.006(6)
C17 0.056(7) 0.064(6) 0.047(5) 0.000(5) 0.013(5) 0.013(5)
C18 0.046(6) 0.043(5) 0.076(7) -0.001(5) 0.024(5) 0.001(5)
C19 0.037(5) 0.034(4) 0.064(6) -0.007(4) 0.024(4) -0.003(4)
C20 0.036(5) 0.040(4) 0.063(6) -0.001(4) 0.018(4) 0.000(4)
C21 0.059(7) 0.042(5) 0.062(6) -0.003(4) 0.027(5) -0.008(5)
C22 0.053(6) 0.042(5) 0.080(8) -0.009(5) 0.031(6) -0.004(5)
C23 0.047(6) 0.044(5) 0.070(7) -0.003(5) 0.011(5) 0.007(5)
C24 0.051(6) 0.043(5) 0.067(6) 0.009(5) 0.020(5) 0.007(5)
C25 0.033(4) 0.040(4) 0.058(5) -0.001(4) 0.014(4) 0.005(4)
C26 0.037(5) 0.044(5) 0.069(6) -0.001(4) 0.022(5) -0.000(4)
C27 0.038(5) 0.045(5) 0.073(7) -0.011(5) 0.010(5) -0.008(4)
C28 0.046(6) 0.059(6) 0.059(6) -0.007(5) 0.005(5) 0.008(5)
C29 0.050(6) 0.062(6) 0.046(5) 0.000(4) 0.011(5) 0.001(5)
C30 0.050(6) 0.049(5) 0.056(6) 0.003(4) 0.021(5) 0.002(5)
C31 0.045(5) 0.036(4) 0.057(6) 0.003(4) 0.011(5) 0.005(4)
C32 0.050(6) 0.039(4) 0.054(5) -0.002(4) 0.014(5) -0.009(4)
C33 0.056(7) 0.042(5) 0.069(7) 0.001(5) 0.020(6) -0.003(5)
C34 0.051(6) 0.057(6) 0.069(7) 0.004(5) 0.020(5) -0.012(5)
C35 0.061(7) 0.049(5) 0.065(7) 0.003(5) 0.025(6) -0.002(5)
C36 0.039(5) 0.048(5) 0.063(6) 0.004(5) 0.015(5) 0.000(4)
C37 0.058(7) 0.040(5) 0.066(7) -0.007(5) 0.017(5) 0.004(5)
C38 0.066(7) 0.034(4) 0.064(6) -0.001(4) 0.015(6) -0.002(5)
C39 0.054(6) 0.037(4) 0.065(6) 0.002(4) 0.013(5) -0.003(4)
C40 0.064(8) 0.038(5) 0.078(8) 0.005(5) 0.011(6) -0.005(5)
C41 0.084(10) 0.049(6) 0.070(8) -0.016(5) 0.015(7) 0.008(6)

loop_
_atom_type_symbol
_atom_type_description
_atom_type_scat_dispersion_real
_atom_type_scat_dispersion_imag
_atom_type_scat_source
C C 0.0033 0.0016 'International Tables Vol C Tables 4.2.6.8 and 6.1.1.4'
H H 0.0000 0.0000 'International Tables Vol C Tables 4.2.6.8 and 6.1.1.4'
Bi Bi -4.1077 10.2566 'International Tables Vol C Tables 4.2.6.8 and 6.1.1.4'
Cl Cl 0.1484 0.1585 'International Tables Vol C Tables 4.2.6.8 and 6.1.1.4'
Ir Ir -1.4442 7.9887 'International Tables Vol C Tables 4.2.6.8 and 6.1.1.4'
O O 0.0106 0.0060 'International Tables Vol C Tables 4.2.6.8 and 6.1.1.4'
P P 0.1023 0.0942 'International Tables Vol C Tables 4.2.6.8 and 6.1.1.4'

loop_
_geom_angle_atom_site_label_1
_geom_angle_atom_site_label_2
_geom_angle_atom_site_label_3
_geom_angle
C20 Bi1 C2 93.9(4)
C20 Bi1 Ir1 91.8(3)
C2 Bi1 Ir1 90.5(3)
O2 Ir1 O1 88.9(3)
O2 Ir1 P1 90.1(2)
O1 Ir1 P1 99.1(2)
O2 Ir1 P2 170.0(2)
O1 Ir1 P2 96.0(2)
P1 Ir1 P2 97.77(10)
O2 Ir1 Cl1 84.4(2)
O1 Ir1 Cl1 88.4(2)
P1 Ir1 Cl1 170.63(10)
P2 Ir1 Cl1 86.92(9)
O2 Ir1 Bi1 86.6(2)
O1 Ir1 Bi1 172.7(2)
P1 Ir1 Bi1 86.68(7)
P2 Ir1 Bi1 87.64(7)
Cl1 Ir1 Bi1 85.40(6)
C7 P1 C1 102.2(5)
C7 P1 C13 100.3(5)
C1 P1 C13 108.5(5)
C7 P1 Ir1 112.5(4)
C1 P1 Ir1 112.7(4)
C13 P1 Ir1 118.8(4)
C31 P2 C25 101.6(5)
C31 P2 C19 100.2(4)
C25 P2 C19 105.3(5)
C31 P2 Ir1 120.6(3)
C25 P2 Ir1 116.2(3)
C19 P2 Ir1 110.8(4)
C37 O1 Ir1 123.5(7)
C39 O2 Ir1 126.2(8)
C2 C1 C6 120.4(10)
C2 C1 P1 116.3(8)
C6 C1 P1 123.3(9)
C1 C2 C3 118.4(10)
C1 C2 Bi1 120.4(7)
C3 C2 Bi1 121.1(8)
C4 C3 C2 121.2(10)
C4 C3 H3 119.4
C2 C3 H3 119.4
C5 C4 C3 119.3(10)
C5 C4 H4 120.4
C3 C4 H4 120.4
C4 C5 C6 120.7(11)
C4 C5 H5 119.6
C6 C5 H5 119.6
C1 C6 C5 119.8(11)
C1 C6 H6 120.1
C5 C6 H6 120.1
C8 C7 C12 119.0(10)
C8 C7 P1 119.2(8)
C12 C7 P1 121.8(8)
C9 C8 C7 120.4(11)
C9 C8 H8 119.8
C7 C8 H8 119.8
C8 C9 C10 120.6(11)
C8 C9 H9 119.7
C10 C9 H9 119.7
C11 C10 C9 119.5(11)
C11 C10 H10 120.2
C9 C10 H10 120.2
C10 C11 C12 120.0(12)
C10 C11 H11 120.0
C12 C11 H11 120.0
C11 C12 C7 120.4(10)
C11 C12 H12 119.8
C7 C12 H12 119.8
C18 C13 C14 120.2(10)
C18 C13 P1 119.4(9)
C14 C13 P1 120.5(9)
C13 C14 C15 116.5(11)
C13 C14 H14 121.7
C15 C14 H14 121.7
C16 C15 C14 123.3(12)
C16 C15 H15 118.4
C14 C15 H15 118.4
C15 C16 C17 119.4(11)
C15 C16 H16 120.3
C17 C16 H16 120.3
C18 C17 C16 120.4(11)
C18 C17 H17 119.8
C16 C17 H17 119.8
C17 C18 C13 120.2(11)
C17 C18 H18 119.9
C13 C18 H18 119.9
C20 C19 C24 120.8(9)
C20 C19 P2 117.1(8)
C24 C19 P2 121.6(8)
C19 C20 C21 118.7(10)
C19 C20 Bi1 120.0(7)
C21 C20 Bi1 121.0(8)
C22 C21 C20 120.5(11)
C22 C21 H21 119.7
C20 C21 H21 119.7
C21 C22 C23 120.0(10)
C21 C22 H22 120.0
C23 C22 H22 120.0
C24 C23 C22 120.7(11)
C24 C23 H23 119.6
C22 C23 H23 119.6
C23 C24 C19 119.2(11)
C23 C24 H24 120.4
C19 C24 H24 120.4
C30 C25 C26 118.1(10)
C30 C25 P2 120.9(8)
C26 C25 P2 120.9(8)
C27 C26 C25 120.8(10)
C27 C26 H26 119.6
C25 C26 H26 119.6
C26 C27 C28 119.2(10)
C26 C27 H27 120.4
C28 C27 H27 120.4
C29 C28 C27 120.3(11)
C29 C28 H28 119.9
C27 C28 H28 119.9
C28 C29 C30 120.5(11)
C28 C29 H29 119.8
C30 C29 H29 119.8
C29 C30 C25 121.0(11)
C29 C30 H30 119.5
C25 C30 H30 119.5
C32 C31 C36 118.9(10)
C32 C31 P2 122.3(9)
C36 C31 P2 118.7(8)
C33 C32 C31 119.2(11)
C33 C32 H32 120.4
C31 C32 H32 120.4
C34 C33 C32 122.1(10)
C34 C33 H33 119.0
C32 C33 H33 119.0
C35 C34 C33 118.8(11)
C35 C34 H34 120.6
C33 C34 H34 120.6
C34 C35 C36 121.4(11)
C34 C35 H35 119.3
C36 C35 H35 119.3
C35 C36 C31 119.5(10)
C35 C36 H36 120.3
C31 C36 H36 120.3
O1 C37 C38 128.2(10)
O1 C37 C41 113.2(11)
C38 C37 C41 118.5(10)
C37 C38 C39 126.5(9)
C37 C38 H38 116.7
C39 C38 H38 116.7
O2 C39 C38 126.6(10)
O2 C39 C40 115.2(10)
C38 C39 C40 118.3(9)
C39 C40 H40A 109.5
C39 C40 H40B 109.5
H40A C40 H40B 109.5
C39 C40 H40C 109.5
H40A C40 H40C 109.5
H40B C40 H40C 109.5
C37 C41 H41A 109.5
C37 C41 H41B 109.5
H41A C41 H41B 109.5
C37 C41 H41C 109.5
H41A C41 H41C 109.5
H41B C41 H41C 109.5

loop_
_geom_bond_atom_site_label_1
_geom_bond_atom_site_label_2
_geom_bond_distance
Bi1 C20 2.270(10)
Bi1 C2 2.289(11)
Bi1 Ir1 2.6515(5)
Ir1 O2 2.079(8)
Ir1 O1 2.166(7)
Ir1 P1 2.249(3)
Ir1 P2 2.267(3)
Ir1 Cl1 2.414(3)
P1 C7 1.829(12)
P1 C1 1.829(10)
P1 C13 1.832(11)
P2 C31 1.827(11)
P2 C25 1.829(11)
P2 C19 1.841(9)
O1 C37 1.254(13)
O2 C39 1.269(12)
C1 C2 1.388(17)
C1 C6 1.386(16)
C2 C3 1.415(13)
C3 C4 1.373(16)
C3 H3 0.9300
C4 C5 1.383(17)
C4 H4 0.9300
C5 C6 1.389(17)
C5 H5 0.9300
C6 H6 0.9300
C7 C8 1.399(14)
C7 C12 1.405(16)
C8 C9 1.371(17)
C8 H8 0.9300
C9 C10 1.404(18)
C9 H9 0.9300
C10 C11 1.388(17)
C10 H10 0.9300
C11 C12 1.389(17)
C11 H11 0.9300
C12 H12 0.9300
C13 C18 1.398(17)
C13 C14 1.412(17)
C14 C15 1.417(17)
C14 H14 0.9300
C15 C16 1.341(18)
C15 H15 0.9300
C16 C17 1.390(18)
C16 H16 0.9300
C17 C18 1.380(16)
C17 H17 0.9300
C18 H18 0.9300
C19 C20 1.396(15)
C19 C24 1.384(15)
C20 C21 1.401(15)
C21 C22 1.364(17)
C21 H21 0.9300
C22 C23 1.390(17)
C22 H22 0.9300
C23 C24 1.380(16)
C23 H23 0.9300
C24 H24 0.9300
C25 C30 1.397(15)
C25 C26 1.403(14)
C26 C27 1.392(16)
C26 H26 0.9300
C27 C28 1.405(18)
C27 H27 0.9300
C28 C29 1.363(17)
C28 H28 0.9300
C29 C30 1.387(16)
C29 H29 0.9300
C30 H30 0.9300
C31 C32 1.397(14)
C31 C36 1.429(16)
C32 C33 1.389(15)
C32 H32 0.9300
C33 C34 1.379(18)
C33 H33 0.9300
C34 C35 1.385(17)
C34 H34 0.9300
C35 C36 1.379(16)
C35 H35 0.9300
C36 H36 0.9300
C37 C38 1.387(17)
C37 C41 1.526(16)
C38 C39 1.416(16)
C38 H38 0.9300
C39 C40 1.489(16)
C40 H40A 0.9600
C40 H40B 0.9600
C40 H40C 0.9600
C41 H41A 0.9600
C41 H41B 0.9600
C41 H41C 0.9600
